data_2215846
loop_
_publ_author_name
'Singh, N. K.'
'Pandey, A. K.'
'Singh, M.'
'Bharty, M. K.'
'Butcher, Ray J.'

_publ_section_title
;
 Tetrabutylammonium 5-(2-hydroxyphenyl)-1,3,4-oxadiazole-2-thiolate
;
_journal_coeditor_code CI2477
_journal_issue 11
_journal_name_full 'Acta Crystallographica Section E'
_journal_page_first o4327
_journal_page_last o4327
_journal_paper_doi 10.1107/S1600536807049471
_journal_volume 63
_journal_year 2007
_chemical_formula_iupac 'C16 H36 N +, C8 H5 N2 O2 S -'
_chemical_formula_moiety 'C16 H36 N +, C8 H5 N2 O2 S -'
_chemical_formula_sum 'C24 H41 N3 O2 S'
_chemical_formula_weight 435.66
_chemical_name_systematic
;
Tetrabutylammonium 5-(2-hydroxyphenyl)-1,3,4-oxadiazole-2-thiolate
;
_space_group_IT_number 14
_symmetry_cell_setting monoclinic
_symmetry_space_group_name_Hall '-P 2yn'
_symmetry_space_group_name_H-M 'P 1 21/n 1'
_atom_sites_solution_hydrogens geom
_atom_sites_solution_primary direct
_atom_sites_solution_secondary difmap
_audit_creation_method SHELXL-97
_cell_angle_alpha 90.00
_cell_angle_beta 97.710(6)
_cell_angle_gamma 90.00
_cell_formula_units_Z 8
_cell_length_a 16.600(6)
_cell_length_b 13.228(5)
_cell_length_c 23.957(9)
_cell_measurement_reflns_used 7605
_cell_measurement_temperature 173(2)
_cell_measurement_theta_max 24.18
_cell_measurement_theta_min 2.22
_cell_volume 5213(3)
_computing_cell_refinement 'APEX2 (Bruker, 2006)'
_computing_data_collection 'APEX2 (Bruker, 2006)'
_computing_data_reduction 'SAINT (Bruker, 2005)'
_computing_molecular_graphics 'SHELXTL (Bruker, 2000)'
_computing_publication_material 'SHELXTL (Bruker, 2000)'
_computing_structure_refinement 'SHELXL97 (Sheldrick, 1997)'
_computing_structure_solution 'SHELXS97 (Sheldrick, 1990)'
_diffrn_ambient_temperature 173(2)
_diffrn_measured_fraction_theta_full 0.996
_diffrn_measured_fraction_theta_max 0.987
_diffrn_measurement_device_type 'Bruker APEXII CCD area-detector'
_diffrn_measurement_method '\f and \w'
_diffrn_radiation_monochromator graphite
_diffrn_radiation_source 'fine-focus sealed tube'
_diffrn_radiation_type MoK\a
_diffrn_radiation_wavelength 0.71073
_diffrn_reflns_av_R_equivalents 0.0806
_diffrn_reflns_av_sigmaI/netI 0.0845
_diffrn_reflns_limit_h_max 22
_diffrn_reflns_limit_h_min -21
_diffrn_reflns_limit_k_max 17
_diffrn_reflns_limit_k_min -17
_diffrn_reflns_limit_l_max 29
_diffrn_reflns_limit_l_min -32
_diffrn_reflns_number 51583
_diffrn_reflns_theta_full 25.00
_diffrn_reflns_theta_max 28.39
_diffrn_reflns_theta_min 1.41
_diffrn_standards_number 0
_exptl_absorpt_coefficient_mu 0.147
_exptl_absorpt_correction_T_max 0.9670
_exptl_absorpt_correction_T_min 0.9288
_exptl_absorpt_correction_type multi-scan
_exptl_absorpt_process_details '(SADABS; Bruker, 2004)'
_exptl_crystal_colour cOlorless
_exptl_crystal_density_diffrn 1.110
_exptl_crystal_density_method 'not measured'
_exptl_crystal_description Plate
_exptl_crystal_F_000 1904
_exptl_crystal_size_max 0.51
_exptl_crystal_size_mid 0.43
_exptl_crystal_size_min 0.23
_refine_diff_density_max 0.222
_refine_diff_density_min -0.306
_refine_ls_extinction_method none
_refine_ls_goodness_of_fit_ref 0.985
_refine_ls_hydrogen_treatment mixed
_refine_ls_matrix_type full
_refine_ls_number_parameters 586
_refine_ls_number_reflns 12911
_refine_ls_number_restraints 16
_refine_ls_restrained_S_all 0.986
_refine_ls_R_factor_all 0.1503
_refine_ls_R_factor_gt 0.0498
_refine_ls_shift/su_max 0.001
_refine_ls_shift/su_mean 0.000
_refine_ls_structure_factor_coef Fsqd
_refine_ls_weighting_details 'calc w=1/[\s^2^(Fo^2^)+(0.0458P)^2^+2.3996P] where P=(Fo^2^+2Fc^2^)/3'
_refine_ls_weighting_scheme calc
_refine_ls_wR_factor_gt 0.1064
_refine_ls_wR_factor_ref 0.1497
_reflns_number_gt 5952
_reflns_number_total 12911
_reflns_threshold_expression I>2\s(I)
_cod_data_source_file ci2477.cif
_cod_data_source_block I
_cod_depositor_comments
;
The following automatic conversions were performed:
'_symmetry_cell_setting' value 'Monoclinic' changed to 'monoclinic'
according to '/home/saulius/struct/CIF-dictionaries/cif_core.dic'
dictionary named 'cif_core.dic' version 2.4.1 from 2010-06-29.

Automatic conversion script
Id: cif_fix_enum 1527 2010-12-29 10:47:43Z saulius 

The following automatic conversions were performed:

'_symmetry_cell_setting' value 'Monoclinic' changed to 'monoclinic'
according to /home/saulius/struct/CIF-dictionaries/cif_core.dic
dictionary named 'cif_core.dic' version 2.4.1 from 2010-06-29.

Automatic conversion script
Id: cif_fix_values 1715 2011-07-08 13:25:40Z adriana 
;
_cod_original_sg_symbol_H-M 'P 21/n'
_cod_database_code 2215846
_cod_database_fobs_code 2215846

loop_
_symmetry_equiv_pos_as_xyz
'x, y, z'
'-x+1/2, y+1/2, -z+1/2'
'-x, -y, -z'
'x-1/2, -y-1/2, z-1/2'

loop_
_atom_site_type_symbol
_atom_site_label
_atom_site_fract_x
_atom_site_fract_y
_atom_site_fract_z
_atom_site_U_iso_or_equiv
_atom_site_adp_type
_atom_site_calc_flag
_atom_site_refinement_flags
_atom_site_occupancy
_atom_site_disorder_assembly
_atom_site_disorder_group
S S1A 0.37223(4) 0.70771(5) 0.20112(3) 0.0557(2) Uani d . 1 . .
O O1A 0.30749(9) 0.60789(11) 0.10893(6) 0.0412(4) Uani d . 1 . .
O O2A 0.31975(14) 0.31664(15) 0.04194(10) 0.0702(6) Uani d . 1 . .
H H2A 0.3507(19) 0.347(2) 0.0708(13) 0.079(11) Uiso d . 1 . .
N N1A 0.39980(12) 0.51807(15) 0.16416(9) 0.0465(5) Uani d . 1 . .
N N2A 0.36975(13) 0.46067(15) 0.11638(9) 0.0471(5) Uani d . 1 . .
C C1A 0.36270(14) 0.60585(19) 0.15926(10) 0.0416(6) Uani d . 1 . .
C C2A 0.31688(15) 0.51541(18) 0.08591(10) 0.0404(6) Uani d . 1 . .
C C3A 0.26839(15) 0.48733(19) 0.03352(10) 0.0438(6) Uani d . 1 . .
C C4A 0.27140(17) 0.3875(2) 0.01407(12) 0.0529(7) Uani d . 1 . .
C C5A 0.22353(19) 0.3599(2) -0.03591(13) 0.0657(8) Uani d . 1 . .
H H5A 0.2256 0.2926 -0.0496 0.079 Uiso calc R 1 . .
C C6A 0.17315(18) 0.4302(3) -0.06550(13) 0.0691(9) Uani d . 1 . .
H H6A 0.1405 0.4108 -0.0994 0.083 Uiso calc R 1 . .
C C7A 0.16958(18) 0.5278(3) -0.04651(12) 0.0664(9) Uani d . 1 . .
H H7A 0.1346 0.5754 -0.0672 0.080 Uiso calc R 1 . .
C C8A 0.21686(16) 0.5564(2) 0.00271(11) 0.0542(7) Uani d . 1 . .
H H8A 0.2143 0.6240 0.0158 0.065 Uiso calc R 1 . .
S S1B 0.34712(4) 0.71102(5) 0.67823(3) 0.04552(17) Uani d . 1 . .
O O1B 0.27317(9) 0.60672(11) 0.59033(6) 0.0396(4) Uani d . 1 . .
O O2B 0.31007(11) 0.33542(13) 0.50700(8) 0.0498(5) Uani d . 1 . .
H H2B 0.3400(18) 0.360(2) 0.5362(12) 0.071(10) Uiso d . 1 . .
N N1B 0.38606(12) 0.53313(14) 0.63132(9) 0.0424(5) Uani d . 1 . .
N N2B 0.35079(12) 0.47286(14) 0.58594(8) 0.0416(5) Uani d . 1 . .
C C1B 0.33942(14) 0.61234(17) 0.63338(10) 0.0374(5) Uani d . 1 . .
C C2B 0.28563(14) 0.51866(17) 0.56379(10) 0.0370(5) Uani d . 1 . .
C C3B 0.22823(15) 0.48426(17) 0.51656(10) 0.0390(6) Uani d . 1 . .
C C4B 0.24315(15) 0.39264(18) 0.49015(10) 0.0416(6) Uani d . 1 . .
C C5B 0.18907(16) 0.3588(2) 0.44487(11) 0.0496(7) Uani d . 1 . .
H H5B 0.1994 0.2972 0.4267 0.060 Uiso calc R 1 . .
C C6B 0.12055(18) 0.4140(2) 0.42610(12) 0.0571(7) Uani d . 1 . .
H H6B 0.0838 0.3901 0.3951 0.069 Uiso calc R 1 . .
C C7B 0.10472(19) 0.5043(2) 0.45203(12) 0.0642(8) Uani d . 1 . .
H H7B 0.0570 0.5417 0.4392 0.077 Uiso calc R 1 . .
C C8B 0.15880(16) 0.5394(2) 0.49666(11) 0.0522(7) Uani d . 1 . .
H H8B 0.1485 0.6018 0.5140 0.063 Uiso calc R 1 . .
N N1 0.64839(11) 0.57678(14) 0.20150(8) 0.0375(5) Uani d . 1 . .
C C11A 0.63841(15) 0.64087(18) 0.14823(10) 0.0413(6) Uani d . 1 . .
H H11A 0.6500 0.7121 0.1591 0.050 Uiso calc R 1 . .
H H11B 0.6799 0.6194 0.1246 0.050 Uiso calc R 1 . .
C C12A 0.55586(16) 0.6366(2) 0.11253(11) 0.0500(7) Uani d . 1 . .
H H12A 0.5450 0.5668 0.0986 0.060 Uiso calc R 1 . .
H H12B 0.5131 0.6552 0.1358 0.060 Uiso calc R 1 . .
C C13A 0.55304(18) 0.7082(2) 0.06317(11) 0.0634(8) Uani d . 1 . .
H H13A 0.6037 0.7010 0.0460 0.076 Uiso calc R 1 . .
H H13B 0.5505 0.7785 0.0770 0.076 Uiso calc R 1 . .
C C14A 0.4807(2) 0.6891(3) 0.01852(13) 0.0829(10) Uani d . 1 . .
H H14A 0.4817 0.7374 -0.0124 0.124 Uiso calc R 1 . .
H H14B 0.4303 0.6976 0.0351 0.124 Uiso calc R 1 . .
H H14C 0.4835 0.6201 0.0041 0.124 Uiso calc R 1 . .
C C21A 0.59405(14) 0.61311(17) 0.24331(10) 0.0403(6) Uani d . 1 . .
H H21A 0.6053 0.5713 0.2777 0.048 Uiso calc R 1 . .
H H21B 0.5369 0.6007 0.2271 0.048 Uiso calc R 1 . .
C C22A 0.60217(16) 0.72338(19) 0.26044(11) 0.0482(6) Uani d . 1 . .
H H22A 0.5795 0.7668 0.2285 0.058 Uiso calc R 1 . .
H H22B 0.6603 0.7408 0.2706 0.058 Uiso calc R 1 . .
C C23A 0.55669(16) 0.7419(2) 0.31053(11) 0.0540(7) Uani d . 1 . .
H H23A 0.5847 0.7058 0.3438 0.065 Uiso calc R 1 . .
H H23B 0.5011 0.7139 0.3022 0.065 Uiso calc R 1 . .
C C24A 0.5515(2) 0.8540(2) 0.32434(14) 0.0763(10) Uani d . 1 . .
H H24A 0.5218 0.8625 0.3567 0.114 Uiso calc R 1 . .
H H24B 0.5228 0.8898 0.2918 0.114 Uiso calc R 1 . .
H H24C 0.6064 0.8817 0.3334 0.114 Uiso calc R 1 . .
C C31A 0.62430(14) 0.46778(16) 0.18865(10) 0.0396(6) Uani d . 1 . .
H H31A 0.5664 0.4663 0.1721 0.047 Uiso calc R 1 . .
H H31B 0.6291 0.4300 0.2246 0.047 Uiso calc R 1 . .
C C32A 0.67344(16) 0.41286(18) 0.14902(11) 0.0474(6) Uani d . 1 . .
H H32A 0.6709 0.4507 0.1132 0.057 Uiso calc R 1 . .
H H32B 0.7311 0.4090 0.1661 0.057 Uiso calc R 1 . .
C C33A 0.64023(18) 0.30731(19) 0.13752(12) 0.0574(7) Uani d . 1 . .
H H33A 0.5832 0.3119 0.1193 0.069 Uiso calc R 1 . .
H H33B 0.6405 0.2712 0.1737 0.069 Uiso calc R 1 . .
C C34A 0.6894(2) 0.2470(2) 0.09976(13) 0.0681(9) Uani d . 1 . .
H H34A 0.6657 0.1794 0.0935 0.102 Uiso calc R 1 . .
H H34B 0.7457 0.2410 0.1179 0.102 Uiso calc R 1 . .
H H34C 0.6884 0.2817 0.0635 0.102 Uiso calc R 1 . .
C C41A 0.73787(14) 0.58491(17) 0.22524(10) 0.0406(6) Uani d . 1 . .
H H41A 0.7703 0.5604 0.1962 0.049 Uiso calc R 1 . .
H H41B 0.7510 0.6574 0.2317 0.049 Uiso calc R 1 . .
C C42A 0.76561(14) 0.52838(18) 0.27942(10) 0.0436(6) Uani d . 1 . .
H H42A 0.7463 0.4576 0.2760 0.052 Uiso calc R 1 . .
H H42B 0.7424 0.5605 0.3110 0.052 Uiso calc R 1 . .
C C43A 0.85770(15) 0.5303(2) 0.29096(11) 0.0505(7) Uani d . 1 . .
H H43A 0.8762 0.6015 0.2941 0.061 Uiso calc R 1 . .
H H43B 0.8801 0.4995 0.2587 0.061 Uiso calc R 1 . .
C C44A 0.89112(17) 0.4743(2) 0.34442(12) 0.0611(8) Uani d . 1 . .
H H44A 0.9506 0.4780 0.3498 0.092 Uiso calc R 1 . .
H H44B 0.8741 0.4034 0.3413 0.092 Uiso calc R 1 . .
H H44C 0.8702 0.5054 0.3767 0.092 Uiso calc R 1 . .
N N2 0.37404(12) 0.39697(14) 0.33340(9) 0.0435(5) Uani d D 1 . .
C C11B 0.4069(10) 0.4927(8) 0.3637(6) 0.043(2) Uani d PD 0.641(7) A 1
H H11C 0.4665 0.4849 0.3727 0.051 Uiso calc PR 0.641(7) A 1
H H11D 0.3972 0.5493 0.3366 0.051 Uiso calc PR 0.641(7) A 1
C C12B 0.3747(8) 0.5252(6) 0.4176(3) 0.052(2) Uani d PD 0.641(7) A 1
H H12C 0.3885 0.4726 0.4467 0.063 Uiso calc PR 0.641(7) A 1
H H12D 0.3147 0.5300 0.4102 0.063 Uiso calc PR 0.641(7) A 1
C C13B 0.4091(5) 0.6269(5) 0.4404(3) 0.074(2) Uani d PD 0.641(7) A 1
H H13C 0.3982 0.6349 0.4798 0.089 Uiso calc PR 0.641(7) A 1
H H13D 0.4688 0.6269 0.4406 0.089 Uiso calc PR 0.641(7) A 1
C C14B 0.3731(5) 0.7151(5) 0.4062(3) 0.107(3) Uani d PD 0.641(7) A 1
H H14D 0.3971 0.7781 0.4224 0.160 Uiso calc PR 0.641(7) A 1
H H14E 0.3142 0.7165 0.4066 0.160 Uiso calc PR 0.641(7) A 1
H H14F 0.3846 0.7083 0.3673 0.160 Uiso calc PR 0.641(7) A 1
C C11C 0.410(2) 0.4999(15) 0.3510(12) 0.050(5) Uani d PD 0.359(7) A 2
H H11E 0.4692 0.4931 0.3647 0.060 Uiso calc PR 0.359(7) A 2
H H11F 0.4038 0.5470 0.3186 0.060 Uiso calc PR 0.359(7) A 2
C C12C 0.3654(13) 0.5394(10) 0.3978(5) 0.050(3) Uani d PD 0.359(7) A 2
H H12E 0.3743 0.4943 0.4310 0.060 Uiso calc PR 0.359(7) A 2
H H12F 0.3063 0.5432 0.3847 0.060 Uiso calc PR 0.359(7) A 2
C C13C 0.3997(8) 0.6445(8) 0.4127(4) 0.059(3) Uani d PD 0.359(7) A 2
H H13E 0.4592 0.6394 0.4235 0.071 Uiso calc PR 0.359(7) A 2
H H13F 0.3897 0.6884 0.3790 0.071 Uiso calc PR 0.359(7) A 2
C C14C 0.3624(6) 0.6929(8) 0.4603(4) 0.083(4) Uani d PD 0.359(7) A 2
H H14G 0.3865 0.7598 0.4683 0.124 Uiso calc PR 0.359(7) A 2
H H14H 0.3730 0.6504 0.4940 0.124 Uiso calc PR 0.359(7) A 2
H H14I 0.3036 0.6997 0.4495 0.124 Uiso calc PR 0.359(7) A 2
C C21B 0.28409(14) 0.40714(19) 0.31129(12) 0.0487(7) Uani d . 1 A .
H H21C 0.2660 0.3443 0.2909 0.058 Uiso calc R 1 . .
H H21D 0.2535 0.4130 0.3439 0.058 Uiso calc R 1 . .
C C22B 0.26181(17) 0.4962(2) 0.27233(14) 0.0681(9) Uani d . 1 . .
H H22C 0.3034 0.5043 0.2466 0.082 Uiso calc R 1 A .
H H22D 0.2611 0.5588 0.2949 0.082 Uiso calc R 1 . .
C C23B 0.17851(19) 0.4807(3) 0.23776(15) 0.0759(10) Uani d . 1 A .
H H23C 0.1396 0.4579 0.2630 0.091 Uiso calc R 1 . .
H H23D 0.1588 0.5461 0.2211 0.091 Uiso calc R 1 . .
C C24D 0.1803(2) 0.4042(3) 0.19130(15) 0.0870(11) Uani d . 1 . .
H H24D 0.1256 0.3969 0.1704 0.130 Uiso calc R 1 A .
H H24E 0.1986 0.3388 0.2076 0.130 Uiso calc R 1 . .
H H24F 0.2178 0.4270 0.1656 0.130 Uiso calc R 1 . .
C C31B 0.38041(15) 0.31129(18) 0.37581(11) 0.0438(6) Uani d . 1 A .
H H31C 0.3556 0.2502 0.3568 0.053 Uiso calc R 1 . .
H H31D 0.3478 0.3293 0.4061 0.053 Uiso calc R 1 . .
C C32B 0.46590(16) 0.2847(2) 0.40281(11) 0.0527(7) Uani d . 1 . .
H H32C 0.4897 0.3429 0.4252 0.063 Uiso calc R 1 A .
H H32D 0.5003 0.2707 0.3730 0.063 Uiso calc R 1 . .
C C33B 0.46514(18) 0.1922(2) 0.44100(12) 0.0591(8) Uani d . 1 A .
H H33C 0.5200 0.1837 0.4625 0.071 Uiso calc R 1 . .
H H33D 0.4267 0.2047 0.4685 0.071 Uiso calc R 1 . .
C C34B 0.4413(2) 0.0947(2) 0.40990(14) 0.0763(10) Uani d . 1 . .
H H34D 0.4422 0.0391 0.4370 0.114 Uiso calc R 1 A .
H H34E 0.4799 0.0804 0.3833 0.114 Uiso calc R 1 . .
H H34F 0.3865 0.1015 0.3893 0.114 Uiso calc R 1 . .
C C41B 0.42319(15) 0.37380(18) 0.28570(11) 0.0447(6) Uani d . 1 A .
H H41C 0.4168 0.4309 0.2588 0.054 Uiso calc R 1 . .
H H41D 0.4813 0.3704 0.3016 0.054 Uiso calc R 1 . .
C C42B 0.40114(17) 0.2770(2) 0.25339(12) 0.0578(7) Uani d . 1 . .
H H42C 0.4079 0.2186 0.2795 0.069 Uiso calc R 1 A .
H H42D 0.3435 0.2796 0.2361 0.069 Uiso calc R 1 . .
C C43B 0.45533(17) 0.2639(2) 0.20792(11) 0.0533(7) Uani d . 1 A .
H H43C 0.4516 0.3254 0.1842 0.064 Uiso calc R 1 . .
H H43D 0.5124 0.2573 0.2259 0.064 Uiso calc R 1 . .
C C44B 0.4340(2) 0.1731(3) 0.17077(14) 0.0787(10) Uani d . 1 . .
H H44D 0.4712 0.1691 0.1424 0.118 Uiso calc R 1 A .
H H44E 0.3780 0.1797 0.1520 0.118 Uiso calc R 1 . .
H H44F 0.4388 0.1117 0.1938 0.118 Uiso calc R 1 . .

loop_
_atom_site_aniso_label
_atom_site_aniso_U_11
_atom_site_aniso_U_22
_atom_site_aniso_U_33
_atom_site_aniso_U_12
_atom_site_aniso_U_13
_atom_site_aniso_U_23
S1A 0.0585(4) 0.0526(4) 0.0529(4) 0.0059(3) -0.0040(3) -0.0101(3)
O1A 0.0441(10) 0.0398(9) 0.0383(9) 0.0044(8) 0.0005(8) 0.0001(8)
O2A 0.0852(16) 0.0477(12) 0.0773(16) 0.0024(11) 0.0094(13) -0.0132(11)
N1A 0.0467(12) 0.0457(12) 0.0459(13) 0.0045(10) 0.0019(10) 0.0042(10)
N2A 0.0516(13) 0.0426(12) 0.0471(13) 0.0040(10) 0.0067(11) 0.0010(10)
C1A 0.0400(14) 0.0481(15) 0.0365(13) 0.0001(11) 0.0041(11) 0.0043(11)
C2A 0.0426(14) 0.0386(13) 0.0414(14) -0.0001(11) 0.0102(12) 0.0004(11)
C3A 0.0427(14) 0.0504(15) 0.0404(14) -0.0037(12) 0.0129(12) -0.0027(12)
C4A 0.0529(17) 0.0539(16) 0.0546(17) -0.0054(14) 0.0169(14) -0.0099(14)
C5A 0.065(2) 0.073(2) 0.062(2) -0.0159(17) 0.0195(17) -0.0236(17)
C6A 0.0542(19) 0.106(3) 0.0481(18) -0.0170(19) 0.0126(15) -0.0217(19)
C7A 0.0557(18) 0.096(2) 0.0457(17) 0.0006(17) 0.0012(14) -0.0049(17)
C8A 0.0514(16) 0.0648(17) 0.0457(16) 0.0025(14) 0.0038(13) -0.0029(14)
S1B 0.0513(4) 0.0428(3) 0.0421(4) 0.0025(3) 0.0049(3) -0.0048(3)
O1B 0.0439(9) 0.0357(8) 0.0380(9) 0.0056(7) 0.0007(8) -0.0002(7)
O2B 0.0505(11) 0.0465(10) 0.0533(12) 0.0046(9) 0.0100(10) -0.0082(9)
N1B 0.0405(11) 0.0397(11) 0.0464(12) 0.0028(9) 0.0041(10) 0.0003(10)
N2B 0.0427(12) 0.0388(11) 0.0430(12) 0.0038(9) 0.0049(10) -0.0010(9)
C1B 0.0381(13) 0.0398(13) 0.0346(13) -0.0010(11) 0.0057(11) 0.0039(11)
C2B 0.0432(14) 0.0340(12) 0.0354(13) 0.0015(11) 0.0114(11) 0.0001(11)
C3B 0.0465(14) 0.0371(12) 0.0341(13) -0.0001(11) 0.0076(11) 0.0038(11)
C4B 0.0482(15) 0.0403(13) 0.0385(14) -0.0020(12) 0.0142(12) 0.0033(11)
C5B 0.0600(17) 0.0452(14) 0.0456(15) -0.0118(13) 0.0139(14) -0.0070(12)
C6B 0.0644(19) 0.0609(18) 0.0440(16) -0.0100(15) -0.0006(14) -0.0033(14)
C7B 0.071(2) 0.0609(18) 0.0546(18) 0.0086(15) -0.0146(16) 0.0024(15)
C8B 0.0615(17) 0.0459(15) 0.0462(16) 0.0075(13) -0.0043(14) -0.0007(12)
N1 0.0410(11) 0.0337(10) 0.0383(11) -0.0015(9) 0.0069(9) 0.0021(9)
C11A 0.0478(15) 0.0391(13) 0.0385(13) -0.0009(11) 0.0112(12) 0.0073(11)
C12A 0.0507(16) 0.0569(16) 0.0424(15) 0.0006(13) 0.0066(13) 0.0110(13)
C13A 0.0642(19) 0.078(2) 0.0485(16) 0.0110(16) 0.0103(15) 0.0168(16)
C14A 0.086(2) 0.100(3) 0.059(2) 0.019(2) -0.0053(18) 0.0095(19)
C21A 0.0397(13) 0.0449(14) 0.0369(13) 0.0021(11) 0.0082(11) 0.0023(11)
C22A 0.0485(15) 0.0479(15) 0.0483(15) -0.0034(12) 0.0069(13) -0.0073(13)
C23A 0.0493(16) 0.0656(18) 0.0462(16) 0.0028(13) 0.0029(13) -0.0111(14)
C24A 0.069(2) 0.079(2) 0.083(2) -0.0044(17) 0.0165(18) -0.0340(19)
C31A 0.0431(14) 0.0350(12) 0.0407(14) -0.0028(11) 0.0059(11) -0.0002(11)
C32A 0.0490(15) 0.0422(14) 0.0531(16) 0.0000(12) 0.0153(13) -0.0013(12)
C33A 0.0730(19) 0.0462(15) 0.0560(17) -0.0051(14) 0.0199(15) -0.0043(13)
C34A 0.093(2) 0.0500(16) 0.066(2) 0.0072(16) 0.0276(18) -0.0101(15)
C41A 0.0349(13) 0.0385(13) 0.0484(15) -0.0028(10) 0.0051(11) 0.0016(11)
C42A 0.0430(14) 0.0421(13) 0.0452(14) -0.0035(11) 0.0031(12) 0.0019(12)
C43A 0.0399(14) 0.0529(16) 0.0579(17) 0.0005(12) 0.0032(13) 0.0000(13)
C44A 0.0508(17) 0.0596(17) 0.0685(19) 0.0023(14) -0.0082(15) 0.0051(15)
N2 0.0394(11) 0.0412(11) 0.0523(13) -0.0026(9) 0.0149(10) 0.0011(10)
C11B 0.041(4) 0.037(4) 0.054(6) -0.007(3) 0.022(4) 0.004(4)
C12B 0.069(5) 0.046(3) 0.045(5) -0.004(3) 0.017(4) -0.005(3)
C13B 0.106(5) 0.058(4) 0.063(5) -0.011(3) 0.029(5) -0.011(4)
C14B 0.153(7) 0.069(4) 0.106(6) 0.009(4) 0.047(5) -0.006(4)
C11C 0.064(9) 0.037(7) 0.056(10) -0.010(6) 0.033(7) 0.000(7)
C12C 0.059(7) 0.052(6) 0.038(8) -0.008(5) 0.005(7) 0.005(5)
C13C 0.089(7) 0.039(6) 0.048(7) 0.001(5) 0.008(7) -0.007(5)
C14C 0.101(8) 0.076(7) 0.078(7) -0.005(6) 0.035(6) -0.031(6)
C21B 0.0386(14) 0.0501(15) 0.0592(17) 0.0017(12) 0.0132(13) 0.0060(13)
C22B 0.0532(18) 0.0639(19) 0.089(2) 0.0089(15) 0.0155(17) 0.0235(18)
C23B 0.0566(19) 0.084(2) 0.088(2) 0.0223(17) 0.0136(18) 0.022(2)
C24D 0.068(2) 0.108(3) 0.083(3) 0.007(2) 0.004(2) 0.025(2)
C31B 0.0462(15) 0.0426(14) 0.0448(14) -0.0034(11) 0.0144(12) 0.0032(12)
C32B 0.0491(16) 0.0590(16) 0.0508(16) -0.0009(13) 0.0094(13) 0.0038(14)
C33B 0.0589(18) 0.0642(18) 0.0552(17) 0.0073(15) 0.0112(14) 0.0100(15)
C34B 0.085(2) 0.0587(19) 0.086(2) 0.0119(17) 0.015(2) 0.0084(18)
C41B 0.0421(14) 0.0479(15) 0.0461(15) 0.0006(12) 0.0135(12) 0.0061(12)
C42B 0.0518(16) 0.0629(18) 0.0613(18) -0.0039(14) 0.0170(15) -0.0074(15)
C43B 0.0580(17) 0.0592(17) 0.0432(15) 0.0079(14) 0.0093(14) 0.0002(13)
C44B 0.082(2) 0.084(2) 0.073(2) 0.0012(19) 0.0229(19) -0.0195(19)

loop_
_atom_type_symbol
_atom_type_description
_atom_type_scat_dispersion_real
_atom_type_scat_dispersion_imag
_atom_type_scat_source
C C 0.0033 0.0016 'International Tables Vol C Tables 4.2.6.8 and 6.1.1.4'
H H 0.0000 0.0000 'International Tables Vol C Tables 4.2.6.8 and 6.1.1.4'
N N 0.0061 0.0033 'International Tables Vol C Tables 4.2.6.8 and 6.1.1.4'
O O 0.0106 0.0060 'International Tables Vol C Tables 4.2.6.8 and 6.1.1.4'
S S 0.1246 0.1234 'International Tables Vol C Tables 4.2.6.8 and 6.1.1.4'

loop_
_geom_angle_atom_site_label_1
_geom_angle_atom_site_label_2
_geom_angle_atom_site_label_3
_geom_angle
C2A O1A C1A 103.44(18)
C4A O2A H2A 108(2)
C1A N1A N2A 107.08(19)
C2A N2A N1A 107.33(19)
N1A C1A O1A 109.6(2)
N1A C1A S1A 130.76(19)
O1A C1A S1A 119.60(17)
N2A C2A O1A 112.5(2)
N2A C2A C3A 127.3(2)
O1A C2A C3A 120.2(2)
C8A C3A C4A 119.2(2)
C8A C3A C2A 121.5(2)
C4A C3A C2A 119.3(2)
O2A C4A C5A 118.3(3)
O2A C4A C3A 122.3(2)
C5A C4A C3A 119.4(3)
C6A C5A C4A 120.0(3)
C6A C5A H5A 120.0
C4A C5A H5A 120.0
C7A C6A C5A 120.9(3)
C7A C6A H6A 119.6
C5A C6A H6A 119.6
C6A C7A C8A 119.8(3)
C6A C7A H7A 120.1
C8A C7A H7A 120.1
C7A C8A C3A 120.8(3)
C7A C8A H8A 119.6
C3A C8A H8A 119.6
C2B O1B C1B 103.65(17)
C4B O2B H2B 113(2)
C1B N1B N2B 107.19(18)
C2B N2B N1B 106.85(18)
N1B C1B O1B 109.81(19)
N1B C1B S1B 130.57(18)
O1B C1B S1B 119.61(16)
N2B C2B O1B 112.5(2)
N2B C2B C3B 126.9(2)
O1B C2B C3B 120.6(2)
C8B C3B C4B 119.0(2)
C8B C3B C2B 122.0(2)
C4B C3B C2B 119.0(2)
O2B C4B C5B 118.0(2)
O2B C4B C3B 122.2(2)
C5B C4B C3B 119.7(2)
C6B C5B C4B 120.3(2)
C6B C5B H5B 119.8
C4B C5B H5B 119.8
C5B C6B C7B 120.6(3)
C5B C6B H6B 119.7
C7B C6B H6B 119.7
C8B C7B C6B 119.5(3)
C8B C7B H7B 120.2
C6B C7B H7B 120.2
C7B C8B C3B 120.8(2)
C7B C8B H8B 119.6
C3B C8B H8B 119.6
C21A N1 C31A 105.77(17)
C21A N1 C41A 111.64(18)
C31A N1 C41A 111.14(17)
C21A N1 C11A 111.74(18)
C31A N1 C11A 111.30(17)
C41A N1 C11A 105.37(17)
C12A C11A N1 116.12(19)
C12A C11A H11A 108.3
N1 C11A H11A 108.3
C12A C11A H11B 108.3
N1 C11A H11B 108.3
H11A C11A H11B 107.4
C13A C12A C11A 110.4(2)
C13A C12A H12A 109.6
C11A C12A H12A 109.6
C13A C12A H12B 109.6
C11A C12A H12B 109.6
H12A C12A H12B 108.1
C12A C13A C14A 112.7(3)
C12A C13A H13A 109.1
C14A C13A H13A 109.1
C12A C13A H13B 109.1
C14A C13A H13B 109.1
H13A C13A H13B 107.8
C13A C14A H14A 109.5
C13A C14A H14B 109.5
H14A C14A H14B 109.5
C13A C14A H14C 109.5
H14A C14A H14C 109.5
H14B C14A H14C 109.5
N1 C21A C22A 116.4(2)
N1 C21A H21A 108.2
C22A C21A H21A 108.2
N1 C21A H21B 108.2
C22A C21A H21B 108.2
H21A C21A H21B 107.3
C21A C22A C23A 109.4(2)
C21A C22A H22A 109.8
C23A C22A H22A 109.8
C21A C22A H22B 109.8
C23A C22A H22B 109.8
H22A C22A H22B 108.2
C22A C23A C24A 112.1(2)
C22A C23A H23A 109.2
C24A C23A H23A 109.2
C22A C23A H23B 109.2
C24A C23A H23B 109.2
H23A C23A H23B 107.9
C23A C24A H24A 109.5
C23A C24A H24B 109.5
H24A C24A H24B 109.5
C23A C24A H24C 109.5
H24A C24A H24C 109.5
H24B C24A H24C 109.5
N1 C31A C32A 115.64(19)
N1 C31A H31A 108.4
C32A C31A H31A 108.4
N1 C31A H31B 108.4
C32A C31A H31B 108.4
H31A C31A H31B 107.4
C33A C32A C31A 110.0(2)
C33A C32A H32A 109.7
C31A C32A H32A 109.7
C33A C32A H32B 109.7
C31A C32A H32B 109.7
H32A C32A H32B 108.2
C32A C33A C34A 112.4(2)
C32A C33A H33A 109.1
C34A C33A H33A 109.1
C32A C33A H33B 109.1
C34A C33A H33B 109.1
H33A C33A H33B 107.9
C33A C34A H34A 109.5
C33A C34A H34B 109.5
H34A C34A H34B 109.5
C33A C34A H34C 109.5
H34A C34A H34C 109.5
H34B C34A H34C 109.5
C42A C41A N1 117.04(19)
C42A C41A H41A 108.0
N1 C41A H41A 108.0
C42A C41A H41B 108.0
N1 C41A H41B 108.0
H41A C41A H41B 107.3
C41A C42A C43A 109.3(2)
C41A C42A H42A 109.8
C43A C42A H42A 109.8
C41A C42A H42B 109.8
C43A C42A H42B 109.8
H42A C42A H42B 108.3
C42A C43A C44A 113.0(2)
C42A C43A H43A 109.0
C44A C43A H43A 109.0
C42A C43A H43B 109.0
C44A C43A H43B 109.0
H43A C43A H43B 107.8
C43A C44A H44A 109.5
C43A C44A H44B 109.5
H44A C44A H44B 109.5
C43A C44A H44C 109.5
H44A C44A H44C 109.5
H44B C44A H44C 109.5
C31B N2 C41B 110.88(18)
C31B N2 C21B 106.03(18)
C41B N2 C21B 110.9(2)
C31B N2 C11B 108.3(7)
C41B N2 C11B 109.4(5)
C21B N2 C11B 111.3(7)
C12B C11B N2 119.6(6)
C12B C11B H11C 107.4
N2 C11B H11C 107.4
C12B C11B H11D 107.4
N2 C11B H11D 107.4
H11C C11B H11D 106.9
C11B C12B C13B 113.1(6)
C11B C12B H12C 109.0
C13B C12B H12C 109.0
C11B C12B H12D 109.0
C13B C12B H12D 109.0
H12C C12B H12D 107.8
C14B C13B C12B 112.6(6)
C14B C13B H13C 109.1
C12B C13B H13C 109.1
C14B C13B H13D 109.1
C12B C13B H13D 109.1
H13C C13B H13D 107.8
C13B C14B H14D 109.5
C13B C14B H14E 109.5
H14D C14B H14E 109.5
C13B C14B H14F 109.5
H14D C14B H14F 109.5
H14E C14B H14F 109.5
C12C C11C N2 107.1(12)
C12C C11C H11E 110.3
N2 C11C H11E 110.3
C12C C11C H11F 110.3
N2 C11C H11F 110.3
H11E C11C H11F 108.5
C11C C12C C13C 106.3(10)
C11C C12C H12E 110.5
C13C C12C H12E 110.5
C11C C12C H12F 110.5
C13C C12C H12F 110.5
H12E C12C H12F 108.7
C14C C13C C12C 112.6(11)
C14C C13C H13E 109.1
C12C C13C H13E 109.1
C14C C13C H13F 109.1
C12C C13C H13F 109.1
H13E C13C H13F 107.8
C13C C14C H14G 109.5
C13C C14C H14H 109.5
H14G C14C H14H 109.5
C13C C14C H14I 109.5
H14G C14C H14I 109.5
H14H C14C H14I 109.5
C22B C21B N2 115.4(2)
C22B C21B H21C 108.4
N2 C21B H21C 108.4
C22B C21B H21D 108.4
N2 C21B H21D 108.4
H21C C21B H21D 107.5
C21B C22B C23B 110.9(2)
C21B C22B H22C 109.5
C23B C22B H22C 109.5
C21B C22B H22D 109.5
C23B C22B H22D 109.5
H22C C22B H22D 108.0
C24D C23B C22B 112.6(3)
C24D C23B H23C 109.1
C22B C23B H23C 109.1
C24D C23B H23D 109.1
C22B C23B H23D 109.1
H23C C23B H23D 107.8
C23B C24D H24D 109.5
C23B C24D H24E 109.5
H24D C24D H24E 109.5
C23B C24D H24F 109.5
H24D C24D H24F 109.5
H24E C24D H24F 109.5
N2 C31B C32B 115.8(2)
N2 C31B H31C 108.3
C32B C31B H31C 108.3
N2 C31B H31D 108.3
C32B C31B H31D 108.3
H31C C31B H31D 107.4
C31B C32B C33B 110.9(2)
C31B C32B H32C 109.5
C33B C32B H32C 109.4
C31B C32B H32D 109.4
C33B C32B H32D 109.4
H32C C32B H32D 108.0
C34B C33B C32B 114.2(2)
C34B C33B H33C 108.7
C32B C33B H33C 108.7
C34B C33B H33D 108.7
C32B C33B H33D 108.7
H33C C33B H33D 107.6
C33B C34B H34D 109.5
C33B C34B H34E 109.5
H34D C34B H34E 109.5
C33B C34B H34F 109.5
H34D C34B H34F 109.5
H34E C34B H34F 109.5
C42B C41B N2 115.9(2)
C42B C41B H41C 108.3
N2 C41B H41C 108.3
C42B C41B H41D 108.3
N2 C41B H41D 108.3
H41C C41B H41D 107.4
C43B C42B C41B 109.8(2)
C43B C42B H42C 109.7
C41B C42B H42C 109.7
C43B C42B H42D 109.7
C41B C42B H42D 109.7
H42C C42B H42D 108.2
C44B C43B C42B 113.6(2)
C44B C43B H43C 108.8
C42B C43B H43C 108.8
C44B C43B H43D 108.8
C42B C43B H43D 108.8
H43C C43B H43D 107.7
C43B C44B H44D 109.5
C43B C44B H44E 109.5
H44D C44B H44E 109.5
C43B C44B H44F 109.5
H44D C44B H44F 109.5
H44E C44B H44F 109.5

loop_
_geom_bond_atom_site_label_1
_geom_bond_atom_site_label_2
_geom_bond_distance
S1A C1A 1.674(3)
O1A C2A 1.359(3)
O1A C1A 1.413(3)
O2A C4A 1.351(3)
O2A H2A 0.90(3)
N1A C1A 1.312(3)
N1A N2A 1.408(3)
N2A C2A 1.287(3)
C2A C3A 1.446(3)
C3A C8A 1.394(3)
C3A C4A 1.403(4)
C4A C5A 1.394(4)
C5A C6A 1.382(4)
C5A H5A 0.95
C6A C7A 1.372(4)
C6A H6A 0.95
C7A C8A 1.379(4)
C7A H7A 0.95
C8A H8A 0.95
S1B C1B 1.684(2)
O1B C2B 1.356(3)
O1B C1B 1.405(3)
O2B C4B 1.360(3)
O2B H2B 0.87(3)
N1B C1B 1.308(3)
N1B N2B 1.410(3)
N2B C2B 1.290(3)
C2B C3B 1.451(3)
C3B C8B 1.393(3)
C3B C4B 1.404(3)
C4B C5B 1.386(3)
C5B C6B 1.375(4)
C5B H5B 0.95
C6B C7B 1.387(4)
C6B H6B 0.95
C7B C8B 1.381(3)
C7B H7B 0.95
C8B H8B 0.95
N1 C21A 1.513(3)
N1 C31A 1.517(3)
N1 C41A 1.521(3)
N1 C11A 1.523(3)
C11A C12A 1.516(3)
C11A H11A 0.99
C11A H11B 0.99
C12A C13A 1.511(4)
C12A H12A 0.99
C12A H12B 0.99
C13A C14A 1.518(4)
C13A H13A 0.99
C13A H13B 0.99
C14A H14A 0.98
C14A H14B 0.98
C14A H14C 0.98
C21A C22A 1.516(3)
C21A H21A 0.99
C21A H21B 0.99
C22A C23A 1.521(4)
C22A H22A 0.99
C22A H22B 0.99
C23A C24A 1.524(4)
C23A H23A 0.99
C23A H23B 0.99
C24A H24A 0.98
C24A H24B 0.98
C24A H24C 0.98
C31A C32A 1.517(3)
C31A H31A 0.99
C31A H31B 0.99
C32A C33A 1.513(3)
C32A H32A 0.99
C32A H32B 0.99
C33A C34A 1.523(4)
C33A H33A 0.99
C33A H33B 0.99
C34A H34A 0.98
C34A H34B 0.98
C34A H34C 0.98
C41A C42A 1.515(3)
C41A H41A 0.99
C41A H41B 0.99
C42A C43A 1.517(3)
C42A H42A 0.99
C42A H42B 0.99
C43A C44A 1.519(4)
C43A H43A 0.99
C43A H43B 0.99
C44A H44A 0.98
C44A H44B 0.98
C44A H44C 0.98
N2 C31B 1.516(3)
N2 C41B 1.522(3)
N2 C21B 1.522(3)
N2 C11B 1.524(5)
N2 C11C 1.526(8)
C11B C12B 1.523(6)
C11B H11C 0.99
C11B H11D 0.99
C12B C13B 1.534(5)
C12B H12C 0.99
C12B H12D 0.99
C13B C14B 1.504(6)
C13B H13C 0.99
C13B H13D 0.99
C14B H14D 0.98
C14B H14E 0.98
C14B H14F 0.98
C11C C12C 1.521(8)
C11C H11E 0.99
C11C H11F 0.99
C12C C13C 1.527(7)
C12C H12E 0.99
C12C H12F 0.99
C13C C14C 1.510(7)
C13C H13E 0.99
C13C H13F 0.99
C14C H14G 0.98
C14C H14H 0.98
C14C H14I 0.98
C21B C22B 1.518(4)
C21B H21C 0.99
C21B H21D 0.99
C22B C23B 1.528(4)
C22B H22C 0.99
C22B H22D 0.99
C23B C24D 1.508(5)
C23B H23C 0.99
C23B H23D 0.99
C24D H24D 0.98
C24D H24E 0.98
C24D H24F 0.98
C31B C32B 1.520(3)
C31B H31C 0.99
C31B H31D 0.99
C32B C33B 1.530(4)
C32B H32C 0.99
C32B H32D 0.99
C33B C34B 1.515(4)
C33B H33C 0.99
C33B H33D 0.99
C34B H34D 0.98
C34B H34E 0.98
C34B H34F 0.98
C41B C42B 1.516(3)
C41B H41C 0.99
C41B H41D 0.99
C42B C43B 1.513(4)
C42B H42C 0.99
C42B H42D 0.99
C43B C44B 1.508(4)
C43B H43C 0.99
C43B H43D 0.99
C44B H44D 0.98
C44B H44E 0.98
C44B H44F 0.98

loop_
_geom_hbond_atom_site_label_D
_geom_hbond_atom_site_label_H
_geom_hbond_atom_site_label_A
_geom_hbond_site_symmetry_A
_geom_hbond_distance_DH
_geom_hbond_distance_HA
_geom_hbond_distance_DA
_geom_hbond_angle_DHA
O2A H2A N2A . 0.90(3) 1.86(3) 2.665(3) 148(3)
O2B H2B N2B . 0.87(3) 1.90(3) 2.645(3) 143(3)
C11B H11C N1B 3_666 0.99 2.47 3.440(16) 165
C21A H21A N1B 3_666 0.99 2.57 3.551(3) 172
C31B H31D O2B . 0.99 2.58 3.511(3) 157
C41A H41B S1B 4_675 0.99 2.79 3.520(3) 131
C11C H11E N1B 3_666 0.99 2.42 3.38(3) 163
C41B H41C N1A . 0.99 2.52 3.459(3) 157
C24B H24E Cg1 . 0.99 2.92 3.863(3) 159
C42A H42B Cg2 2_655 0.99 2.93 3.576(3) 125

loop_
_geom_torsion_atom_site_label_1
_geom_torsion_atom_site_label_2
_geom_torsion_atom_site_label_3
_geom_torsion_atom_site_label_4
_geom_torsion
C1A N1A N2A C2A -0.3(3)
N2A N1A C1A O1A 0.5(3)
N2A N1A C1A S1A -178.8(2)
C2A O1A C1A N1A -0.5(3)
C2A O1A C1A S1A 178.96(18)
N1A N2A C2A O1A 0.0(3)
N1A N2A C2A C3A -178.2(2)
C1A O1A C2A N2A 0.2(3)
C1A O1A C2A C3A 178.7(2)
N2A C2A C3A C8A -175.8(3)
O1A C2A C3A C8A 6.1(4)
N2A C2A C3A C4A 6.2(4)
O1A C2A C3A C4A -172.0(2)
C8A C3A C4A O2A -179.8(2)
C2A C3A C4A O2A -1.7(4)
C8A C3A C4A C5A 0.7(4)
C2A C3A C4A C5A 178.8(3)
O2A C4A C5A C6A 179.8(3)
C3A C4A C5A C6A -0.6(4)
C4A C5A C6A C7A 0.3(5)
C5A C6A C7A C8A 0.1(5)
C6A C7A C8A C3A 0.0(5)
C4A C3A C8A C7A -0.4(4)
C2A C3A C8A C7A -178.5(3)
C1B N1B N2B C2B -0.2(3)
N2B N1B C1B O1B 0.1(3)
N2B N1B C1B S1B 178.85(19)
C2B O1B C1B N1B 0.0(2)
C2B O1B C1B S1B -178.86(17)
N1B N2B C2B O1B 0.3(3)
N1B N2B C2B C3B -178.7(2)
C1B O1B C2B N2B -0.2(3)
C1B O1B C2B C3B 178.8(2)
N2B C2B C3B C8B 178.9(2)
O1B C2B C3B C8B 0.0(4)
N2B C2B C3B C4B -1.1(4)
O1B C2B C3B C4B -180.0(2)
C8B C3B C4B O2B 179.4(2)
C2B C3B C4B O2B -0.7(4)
C8B C3B C4B C5B 0.2(4)
C2B C3B C4B C5B -179.8(2)
O2B C4B C5B C6B -179.8(2)
C3B C4B C5B C6B -0.7(4)
C4B C5B C6B C7B 0.2(4)
C5B C6B C7B C8B 0.7(5)
C6B C7B C8B C3B -1.2(5)
C4B C3B C8B C7B 0.7(4)
C2B C3B C8B C7B -179.3(3)
C21A N1 C11A C12A -65.0(3)
C31A N1 C11A C12A 53.0(3)
C41A N1 C11A C12A 173.5(2)
N1 C11A C12A C13A 176.6(2)
C11A C12A C13A C14A 166.0(3)
C31A N1 C21A C22A -176.2(2)
C41A N1 C21A C22A 62.8(2)
C11A N1 C21A C22A -54.9(3)
N1 C21A C22A C23A -168.78(19)
C21A C22A C23A C24A -171.3(2)
C21A N1 C31A C32A -177.51(19)
C41A N1 C31A C32A -56.2(3)
C11A N1 C31A C32A 60.9(3)
N1 C31A C32A C33A -177.0(2)
C31A C32A C33A C34A -177.7(2)
C21A N1 C41A C42A 58.0(3)
C31A N1 C41A C42A -59.8(3)
C11A N1 C41A C42A 179.5(2)
N1 C41A C42A C43A 170.3(2)
C41A C42A C43A C44A -179.5(2)
C31B N2 C11B C12B -51.7(14)
C41B N2 C11B C12B -172.7(10)
C21B N2 C11B C12B 64.5(14)
N2 C11B C12B C13B -175.7(11)
C11B C12B C13B C14B 73.9(12)
N2 C11C C12C C13C -177.2(18)
C11C C12C C13C C14C -178.2(18)
C31B N2 C21B C22B 173.9(2)
C41B N2 C21B C22B -65.7(3)
C11B N2 C21B C22B 56.3(6)
N2 C21B C22B C23B 161.1(2)
C41B N2 C31B C32B 58.0(3)
C21B N2 C31B C32B 178.4(2)
C11B N2 C31B C32B -62.0(6)
N2 C31B C32B C33B -175.4(2)
C31B C32B C33B C34B 67.5(3)
C31B N2 C41B C42B 57.2(3)
C21B N2 C41B C42B -60.3(3)
C11B N2 C41B C42B 176.6(8)
N2 C41B C42B C43B -179.5(2)
C41B C42B C43B C44B -175.9(2)
